data_4333076
loop_
_publ_author_name
'Arliguie, Th\'er\`ese'
'Doux, Marjolaine'
'M\'ezailles, Nicolas'
'Thu\'ery, Pierre'
'Le Floch, Pascal'
'Ephritikhine, Michel'

_publ_section_title
;
 Lanthanide and Uranium Complexes with an SPS-Based Pincer Ligand
;
_journal_issue 24
_journal_name_full 'Inorganic Chemistry'
_journal_page_first 9907
_journal_page_last 9913
_journal_paper_doi 10.1021/ic061364g
_journal_volume 45
_journal_year 2006
_chemical_formula_sum 'C104 H88 Cl2 N4 P6 S4 U'
_chemical_formula_weight 2016.77
_space_group_IT_number 2
_symmetry_cell_setting triclinic
_symmetry_space_group_name_Hall '-P 1'
_symmetry_space_group_name_H-M 'P -1'
_atom_sites_solution_hydrogens geom
_atom_sites_solution_primary heavy
_atom_sites_solution_secondary difmap
_audit_creation_method SHELXL-97
_cell_angle_alpha 104.816(3)
_cell_angle_beta 95.565(3)
_cell_angle_gamma 91.068(2)
_cell_formula_units_Z 2
_cell_length_a 12.2300(4)
_cell_length_b 16.1054(7)
_cell_length_c 23.8636(7)
_cell_measurement_reflns_used 145793
_cell_measurement_temperature 100(2)
_cell_measurement_theta_max 25.68
_cell_measurement_theta_min 2.98
_cell_volume 4518.1(3)
_computing_cell_refinement 'HKL2000 (Otwinowski & Minor, 1997)'
_computing_data_collection 'COLLECT (Hooft, 1998)'
_computing_data_reduction 'HKL2000 (Otwinowski & Minor, 1997)'
_computing_molecular_graphics 'SHELXTL (Sheldrick, 1999)'
_computing_publication_material 'SHELXTL (Sheldrick, 1999); PLATON (Spek, 2003)'
_computing_structure_refinement 'SHELXL-97 (Sheldrick, 1997)'
_computing_structure_solution 'SHELXS-97 (Sheldrick, 1997)'
_diffrn_ambient_temperature 100(2)
_diffrn_measured_fraction_theta_full 0.998
_diffrn_measured_fraction_theta_max 0.998
_diffrn_measurement_device_type 'Nonius Kappa-CCD area-detector diffractometer'
_diffrn_measurement_method 'two \f and six \w scans with 2\% steps'
_diffrn_radiation_monochromator graphite
_diffrn_radiation_source 'fine-focus sealed tube'
_diffrn_radiation_type MoK\a
_diffrn_radiation_wavelength 0.71073
_diffrn_reflns_av_R_equivalents 0.0906
_diffrn_reflns_av_sigmaI/netI 0.1193
_diffrn_reflns_limit_h_max 14
_diffrn_reflns_limit_h_min -14
_diffrn_reflns_limit_k_max 19
_diffrn_reflns_limit_k_min -19
_diffrn_reflns_limit_l_max 29
_diffrn_reflns_limit_l_min -29
_diffrn_reflns_number 145793
_diffrn_reflns_theta_full 25.68
_diffrn_reflns_theta_max 25.68
_diffrn_reflns_theta_min 2.98
_diffrn_standards_decay_% 0
_diffrn_standards_interval_time 0
_diffrn_standards_number 0
_exptl_absorpt_coefficient_mu 2.106
_exptl_absorpt_correction_T_max 0.881
_exptl_absorpt_correction_T_min 0.652
_exptl_absorpt_correction_type multi-scan
_exptl_absorpt_process_details 'SCALEPACK (Otwinowski & Minor, 1997)'
_exptl_crystal_colour 'translucent dark orange'
_exptl_crystal_density_diffrn 1.482
_exptl_crystal_description platelet
_exptl_crystal_F_000 2040
_exptl_crystal_size_max 0.12
_exptl_crystal_size_mid 0.10
_exptl_crystal_size_min 0.06
_refine_diff_density_max 0.861
_refine_diff_density_min -0.835
_refine_diff_density_rms 0.108
_refine_ls_extinction_method none
_refine_ls_goodness_of_fit_ref 0.955
_refine_ls_hydrogen_treatment constr
_refine_ls_matrix_type full
_refine_ls_number_parameters 1092
_refine_ls_number_reflns 17131
_refine_ls_number_restraints 24
_refine_ls_restrained_S_all 0.965
_refine_ls_R_factor_all 0.0761
_refine_ls_R_factor_gt 0.0440
_refine_ls_shift/su_max 0.001
_refine_ls_shift/su_mean 0.000
_refine_ls_structure_factor_coef Fsqd
_refine_ls_weighting_details 'calc w=1/[\s^2^(Fo^2^)]'
_refine_ls_weighting_scheme calc
_refine_ls_wR_factor_gt 0.0599
_refine_ls_wR_factor_ref 0.0657
_reflns_number_gt 12476
_reflns_number_total 17131
_reflns_threshold_expression >2sigma(I)
_cod_data_source_file ic061364gsup1.cif
_cod_data_source_block 5.4py
_cod_database_code 4333076

loop_
_symmetry_equiv_pos_as_xyz
'x, y, z'
'-x, -y, -z'

loop_
_atom_site_label
_atom_site_type_symbol
_atom_site_fract_x
_atom_site_fract_y
_atom_site_fract_z
_atom_site_U_iso_or_equiv
_atom_site_adp_type
_atom_site_occupancy
_atom_site_symmetry_multiplicity
_atom_site_calc_flag
_atom_site_refinement_flags
U U 0.430419(15) 0.494717(11) 0.253686(7) 0.01884(5) Uani 1 1 d .
Cl1 Cl 0.22425(9) 0.46726(7) 0.21150(4) 0.0252(3) Uani 1 1 d .
Cl2 Cl 0.62909(9) 0.44434(7) 0.27217(4) 0.0250(3) Uani 1 1 d .
P1A P 0.33994(9) 0.66576(7) 0.25120(4) 0.0197(3) Uani 1 1 d .
P2A P 0.49854(9) 0.74855(8) 0.35701(5) 0.0194(3) Uani 1 1 d .
P3A P 0.40659(9) 0.61704(7) 0.12836(5) 0.0199(3) Uani 1 1 d .
S1A S 0.57677(9) 0.63943(7) 0.32882(4) 0.0216(3) Uani 1 1 d .
S2A S 0.51924(9) 0.54914(7) 0.16299(4) 0.0219(3) Uani 1 1 d .
C1A C 0.4031(3) 0.7640(3) 0.29972(16) 0.0190(10) Uani 1 1 d .
C2A C 0.3794(3) 0.8402(3) 0.28571(17) 0.0198(10) Uani 1 1 d .
C3A C 0.3271(3) 0.8433(3) 0.22998(16) 0.0202(11) Uani 1 1 d .
H3A H 0.2946 0.8939 0.2268 0.024 Uiso 1 1 calc R
C4A C 0.3220(3) 0.7753(3) 0.18061(17) 0.0195(10) Uani 1 1 d .
C5A C 0.3440(3) 0.6905(3) 0.18236(16) 0.0181(10) Uani 1 1 d .
C6A C 0.1961(3) 0.6780(3) 0.26483(17) 0.0252(11) Uani 1 1 d .
H6A1 H 0.1733 0.7330 0.2605 0.038 Uiso 1 1 calc R
H6A2 H 0.1879 0.6743 0.3037 0.038 Uiso 1 1 calc R
H6A3 H 0.1513 0.6333 0.2374 0.038 Uiso 1 1 calc R
C7A C 0.4269(3) 0.7454(3) 0.41990(16) 0.0175(10) Uani 1 1 d .
C8A C 0.4817(3) 0.7117(3) 0.46262(16) 0.0208(10) Uani 1 1 d .
H8A H 0.5537 0.6950 0.4596 0.025 Uiso 1 1 calc R
C9A C 0.4280(4) 0.7031(3) 0.50950(17) 0.0251(11) Uani 1 1 d .
H9A H 0.4634 0.6793 0.5376 0.030 Uiso 1 1 calc R
C10A C 0.3225(4) 0.7299(3) 0.51446(18) 0.0309(12) Uani 1 1 d .
H10A H 0.2868 0.7238 0.5459 0.037 Uiso 1 1 calc R
C11A C 0.2694(4) 0.7652(3) 0.47384(18) 0.0341(13) Uani 1 1 d .
H11A H 0.1989 0.7848 0.4782 0.041 Uiso 1 1 calc R
C12A C 0.3221(3) 0.7719(3) 0.42526(17) 0.0248(11) Uani 1 1 d .
H12A H 0.2856 0.7944 0.3968 0.030 Uiso 1 1 calc R
C13A C 0.6001(3) 0.8365(3) 0.38507(17) 0.0202(10) Uani 1 1 d .
C14A C 0.5875(4) 0.9025(3) 0.43376(18) 0.0243(11) Uani 1 1 d .
H14A H 0.5265 0.9009 0.4540 0.029 Uiso 1 1 calc R
C15A C 0.6637(4) 0.9705(3) 0.45287(18) 0.0331(13) Uani 1 1 d .
H15A H 0.6525 1.0158 0.4846 0.040 Uiso 1 1 calc R
C16A C 0.7572(4) 0.9709(3) 0.4244(2) 0.0392(13) Uani 1 1 d .
H16A H 0.8096 1.0161 0.4374 0.047 Uiso 1 1 calc R
C17A C 0.7723(4) 0.9048(3) 0.3771(2) 0.0399(14) Uani 1 1 d .
H17A H 0.8352 0.9052 0.3581 0.048 Uiso 1 1 calc R
C18A C 0.6951(4) 0.8379(3) 0.35754(19) 0.0311(12) Uani 1 1 d .
H18A H 0.7065 0.7931 0.3256 0.037 Uiso 1 1 calc R
C19A C 0.4103(3) 0.9285(3) 0.32564(16) 0.0193(10) Uani 1 1 d .
C20A C 0.3472(3) 0.9649(3) 0.36975(17) 0.0247(11) Uani 1 1 d .
H20A H 0.2883 0.9334 0.3771 0.030 Uiso 1 1 calc R
C21A C 0.3713(4) 1.0476(3) 0.40278(18) 0.0330(13) Uani 1 1 d .
H21A H 0.3286 1.0715 0.4325 0.040 Uiso 1 1 calc R
C22A C 0.4578(4) 1.0956(3) 0.39244(18) 0.0347(13) Uani 1 1 d .
H22A H 0.4732 1.1518 0.4146 0.042 Uiso 1 1 calc R
C23A C 0.5213(4) 1.0588(3) 0.3485(2) 0.0398(14) Uani 1 1 d .
H23A H 0.5804 1.0902 0.3412 0.048 Uiso 1 1 calc R
C24A C 0.4974(4) 0.9762(3) 0.31583(18) 0.0309(12) Uani 1 1 d .
H24A H 0.5407 0.9520 0.2865 0.037 Uiso 1 1 calc R
C25A C 0.2988(3) 0.7989(3) 0.12320(17) 0.0193(10) Uani 1 1 d .
C26A C 0.3576(4) 0.8668(3) 0.11182(17) 0.0227(11) Uani 1 1 d .
H26A H 0.4112 0.8982 0.1399 0.027 Uiso 1 1 calc R
C27A C 0.3372(4) 0.8879(3) 0.05921(18) 0.0279(12) Uani 1 1 d .
H27A H 0.3774 0.9330 0.0520 0.033 Uiso 1 1 calc R
C28A C 0.2569(4) 0.8419(3) 0.01748(18) 0.0282(12) Uani 1 1 d .
H28A H 0.2428 0.8565 -0.0177 0.034 Uiso 1 1 calc R
C29A C 0.1970(4) 0.7742(3) 0.02777(18) 0.0302(12) Uani 1 1 d .
H29A H 0.1432 0.7431 -0.0004 0.036 Uiso 1 1 calc R
C30A C 0.2188(3) 0.7535(3) 0.08062(17) 0.0236(11) Uani 1 1 d .
H30A H 0.1788 0.7082 0.0877 0.028 Uiso 1 1 calc R
C31A C 0.4826(3) 0.6768(3) 0.08843(17) 0.0195(10) Uani 1 1 d .
C32A C 0.5710(4) 0.7297(3) 0.11935(17) 0.0233(11) Uani 1 1 d .
H32A H 0.5892 0.7321 0.1585 0.028 Uiso 1 1 calc R
C33A C 0.6324(4) 0.7788(3) 0.09293(18) 0.0266(11) Uani 1 1 d .
H33A H 0.6903 0.8151 0.1142 0.032 Uiso 1 1 calc R
C34A C 0.6060(4) 0.7731(3) 0.0338(2) 0.0307(12) Uani 1 1 d .
H34A H 0.6476 0.8049 0.0153 0.037 Uiso 1 1 calc R
C35A C 0.5192(4) 0.7209(3) 0.00297(18) 0.0278(12) Uani 1 1 d .
H35A H 0.5021 0.7177 -0.0364 0.033 Uiso 1 1 calc R
C36A C 0.4565(3) 0.6728(3) 0.02993(17) 0.0231(11) Uani 1 1 d .
H36A H 0.3971 0.6380 0.0088 0.028 Uiso 1 1 calc R
C37A C 0.3097(4) 0.5434(3) 0.07666(17) 0.0205(10) Uani 1 1 d .
C38A C 0.3463(4) 0.4856(3) 0.02874(17) 0.0242(11) Uani 1 1 d .
H38A H 0.4212 0.4832 0.0250 0.029 Uiso 1 1 calc R
C39A C 0.2735(4) 0.4323(3) -0.01303(18) 0.0285(12) Uani 1 1 d .
H39A H 0.2990 0.3951 -0.0453 0.034 Uiso 1 1 calc R
C40A C 0.1629(4) 0.4341(3) -0.00694(19) 0.0316(12) Uani 1 1 d .
H40A H 0.1134 0.3991 -0.0357 0.038 Uiso 1 1 calc R
C41A C 0.1242(4) 0.4878(3) 0.04187(18) 0.0311(12) Uani 1 1 d .
H41A H 0.0495 0.4873 0.0465 0.037 Uiso 1 1 calc R
C42A C 0.1980(4) 0.5420(3) 0.08353(17) 0.0242(11) Uani 1 1 d .
H42A H 0.1727 0.5778 0.1164 0.029 Uiso 1 1 calc R
P1B P 0.36941(9) 0.33941(8) 0.28971(4) 0.0198(3) Uani 1 1 d .
P2B P 0.24408(9) 0.45940(8) 0.37673(4) 0.0197(3) Uani 1 1 d .
P3B P 0.35569(10) 0.23707(8) 0.16304(5) 0.0214(3) Uani 1 1 d .
S1B S 0.36137(9) 0.54157(7) 0.36463(4) 0.0215(3) Uani 1 1 d .
S2B S 0.43953(9) 0.34216(7) 0.15788(4) 0.0242(3) Uani 1 1 d .
C1B C 0.2708(3) 0.3533(3) 0.34211(16) 0.0180(10) Uani 1 1 d .
C2B C 0.2123(3) 0.2797(3) 0.34713(17) 0.0201(10) Uani 1 1 d .
C3B C 0.1989(3) 0.2045(3) 0.30263(17) 0.0234(11) Uani 1 1 d .
H3B H 0.1684 0.1562 0.3109 0.028 Uiso 1 1 calc R
C4B C 0.2282(3) 0.1957(3) 0.24540(16) 0.0197(10) Uani 1 1 d .
C5B C 0.3044(3) 0.2509(3) 0.23236(16) 0.0193(10) Uani 1 1 d .
C6B C 0.4839(3) 0.2906(3) 0.32228(16) 0.0245(11) Uani 1 1 d .
H6B1 H 0.5190 0.3318 0.3560 0.037 Uiso 1 1 calc R
H6B2 H 0.5360 0.2728 0.2944 0.037 Uiso 1 1 calc R
H6B3 H 0.4570 0.2416 0.3336 0.037 Uiso 1 1 calc R
C7B C 0.2484(3) 0.4783(3) 0.45518(16) 0.0170(10) Uani 1 1 d .
C8B C 0.3485(3) 0.4708(3) 0.48676(17) 0.0209(11) Uani 1 1 d .
H8B H 0.4105 0.4566 0.4673 0.025 Uiso 1 1 calc R
C9B C 0.3563(4) 0.4843(3) 0.54643(17) 0.0253(11) Uani 1 1 d .
H9B H 0.4232 0.4789 0.5671 0.030 Uiso 1 1 calc R
C10B C 0.2639(4) 0.5060(3) 0.57551(18) 0.0302(12) Uani 1 1 d .
H10B H 0.2692 0.5154 0.6158 0.036 Uiso 1 1 calc R
C11B C 0.1648(4) 0.5139(3) 0.54556(18) 0.0378(14) Uani 1 1 d .
H11B H 0.1034 0.5284 0.5656 0.045 Uiso 1 1 calc R
C12B C 0.1559(4) 0.4998(3) 0.48459(16) 0.0272(12) Uani 1 1 d .
H12B H 0.0887 0.5049 0.4641 0.033 Uiso 1 1 calc R
C13B C 0.1103(3) 0.4902(3) 0.35173(17) 0.0217(11) Uani 1 1 d .
C14B C 0.0787(4) 0.5742(3) 0.37090(18) 0.0281(12) Uani 1 1 d .
H14B H 0.1263 0.6143 0.3976 0.034 Uiso 1 1 calc R
C15B C -0.0222(4) 0.5994(3) 0.35106(18) 0.0303(12) Uani 1 1 d .
H15B H -0.0421 0.6560 0.3638 0.036 Uiso 1 1 calc R
C16B C -0.0935(4) 0.5387(3) 0.31177(19) 0.0307(12) Uani 1 1 d .
H16B H -0.1619 0.5546 0.2985 0.037 Uiso 1 1 calc R
C17B C -0.0632(4) 0.4561(3) 0.29275(18) 0.0307(12) Uani 1 1 d .
H17B H -0.1114 0.4159 0.2665 0.037 Uiso 1 1 calc R
C18B C 0.0377(4) 0.4314(3) 0.31179(17) 0.0236(11) Uani 1 1 d .
H18B H 0.0576 0.3749 0.2979 0.028 Uiso 1 1 calc R
C19B C 0.1588(4) 0.2792(3) 0.40124(17) 0.0240(11) Uani 1 1 d .
C20B C 0.2248(4) 0.2721(3) 0.45078(18) 0.0269(11) Uani 1 1 d .
H20B H 0.3009 0.2738 0.4512 0.032 Uiso 1 1 calc R
C21B C 0.1773(4) 0.2624(3) 0.49963(19) 0.0372(13) Uani 1 1 d .
H21B H 0.2213 0.2566 0.5323 0.045 Uiso 1 1 calc R
C22B C 0.0640(4) 0.2616(3) 0.49912(19) 0.0381(14) Uani 1 1 d .
H22B H 0.0322 0.2553 0.5317 0.046 Uiso 1 1 calc R
C23B C -0.0021(4) 0.2699(3) 0.45099(19) 0.0389(14) Uani 1 1 d .
H23B H -0.0781 0.2706 0.4512 0.047 Uiso 1 1 calc R
C24B C 0.0465(4) 0.2774(3) 0.40178(18) 0.0321(12) Uani 1 1 d .
H24B H 0.0020 0.2812 0.3687 0.039 Uiso 1 1 calc R
C25B C 0.1622(4) 0.1265(3) 0.20100(17) 0.0220(11) Uani 1 1 d .
C26B C 0.0656(4) 0.1495(3) 0.17404(18) 0.0298(12) Uani 1 1 d .
H26B H 0.0485 0.2070 0.1812 0.036 Uiso 1 1 calc R
C27B C -0.0056(4) 0.0865(3) 0.13629(18) 0.0328(12) Uani 1 1 d .
H27B H -0.0699 0.1022 0.1182 0.039 Uiso 1 1 calc R
C28B C 0.0194(4) 0.0012(3) 0.12572(19) 0.0380(13) Uani 1 1 d .
H28B H -0.0287 -0.0410 0.1012 0.046 Uiso 1 1 calc R
C29B C 0.1161(4) -0.0214(3) 0.1518(2) 0.0400(14) Uani 1 1 d .
H29B H 0.1338 -0.0788 0.1441 0.048 Uiso 1 1 calc R
C30B C 0.1872(4) 0.0410(3) 0.18953(19) 0.0323(12) Uani 1 1 d .
H30B H 0.2518 0.0251 0.2071 0.039 Uiso 1 1 calc R
C31B C 0.2517(3) 0.2056(3) 0.10110(16) 0.0210(11) Uani 1 1 d .
C32B C 0.1926(4) 0.2696(3) 0.08394(18) 0.0294(12) Uani 1 1 d .
H32B H 0.2094 0.3270 0.1029 0.035 Uiso 1 1 calc R
C33B C 0.1093(4) 0.2480(3) 0.03897(18) 0.0323(12) Uani 1 1 d .
H33B H 0.0687 0.2908 0.0283 0.039 Uiso 1 1 calc R
C34B C 0.0857(4) 0.1627(3) 0.00961(19) 0.0366(13) Uani 1 1 d .
H34B H 0.0293 0.1482 -0.0207 0.044 Uiso 1 1 calc R
C35B C 0.1459(4) 0.0989(3) 0.02526(18) 0.0328(12) Uani 1 1 d .
H35B H 0.1306 0.0418 0.0050 0.039 Uiso 1 1 calc R
C36B C 0.2286(3) 0.1194(3) 0.07056(17) 0.0221(11) Uani 1 1 d .
H36B H 0.2689 0.0762 0.0809 0.027 Uiso 1 1 calc R
C37B C 0.4506(3) 0.1502(3) 0.15242(17) 0.0199(10) Uani 1 1 d .
C38B C 0.4974(3) 0.1265(3) 0.10003(18) 0.0272(11) Uani 1 1 d .
H38B H 0.4747 0.1522 0.0704 0.033 Uiso 1 1 calc R
C39B C 0.5760(4) 0.0663(3) 0.09082(19) 0.0324(13) Uani 1 1 d .
H39B H 0.6051 0.0510 0.0552 0.039 Uiso 1 1 calc R
C40B C 0.6120(4) 0.0281(3) 0.1352(2) 0.0349(13) Uani 1 1 d .
H40B H 0.6669 -0.0115 0.1300 0.042 Uiso 1 1 calc R
C41B C 0.5648(4) 0.0501(3) 0.18700(19) 0.0317(12) Uani 1 1 d .
H41B H 0.5874 0.0241 0.2165 0.038 Uiso 1 1 calc R
C42B C 0.4847(3) 0.1098(3) 0.19570(18) 0.0253(11) Uani 1 1 d .
H42B H 0.4532 0.1232 0.2307 0.030 Uiso 1 1 calc R
N1 N 0.8596(4) 0.2857(3) 0.13965(18) 0.0479(12) Uani 1 1 d .
C1 C 0.9333(4) 0.3481(4) 0.1406(2) 0.0469(15) Uani 1 1 d .
H1 H 1.0073 0.3383 0.1482 0.056 Uiso 1 1 calc R
C2 C 0.9064(5) 0.4259(4) 0.1310(2) 0.0466(15) Uani 1 1 d .
H2 H 0.9613 0.4669 0.1315 0.056 Uiso 1 1 calc R
C3 C 0.7984(5) 0.4425(4) 0.12063(19) 0.0455(15) Uani 1 1 d .
H3 H 0.7782 0.4948 0.1139 0.055 Uiso 1 1 calc R
C4 C 0.7198(4) 0.3794(3) 0.12036(18) 0.0357(13) Uani 1 1 d .
H4 H 0.6453 0.3881 0.1132 0.043 Uiso 1 1 calc R
C5 C 0.7542(4) 0.3041(3) 0.13083(19) 0.0406(14) Uani 1 1 d .
H5 H 0.7007 0.2629 0.1319 0.049 Uiso 1 1 calc R
N2 N 0.0730(4) 0.9150(3) 0.4293(2) 0.0579(14) Uani 1 1 d .
C6 C 0.0745(4) 1.0007(4) 0.4336(2) 0.0428(14) Uani 1 1 d .
H6 H 0.0796 1.0397 0.4701 0.051 Uiso 1 1 calc R
C7 C 0.0686(4) 1.0299(4) 0.3844(2) 0.0455(15) Uani 1 1 d .
H7 H 0.0694 1.0885 0.3870 0.055 Uiso 1 1 calc R
C8 C 0.0613(4) 0.9706(4) 0.3310(2) 0.0515(16) Uani 1 1 d .
H8 H 0.0575 0.9885 0.2968 0.062 Uiso 1 1 calc R
C9 C 0.0596(4) 0.8853(4) 0.3291(3) 0.0635(18) Uani 1 1 d U
H9 H 0.0537 0.8447 0.2932 0.076 Uiso 1 1 calc R
C10 C 0.0663(4) 0.8593(3) 0.3784(3) 0.0497(16) Uani 1 1 d .
H10 H 0.0661 0.8008 0.3764 0.060 Uiso 1 1 calc R
N3 N 0.9681(4) 0.6883(4) 0.1580(2) 0.0662(15) Uani 1 1 d .
C11 C 0.9612(5) 0.7697(4) 0.1565(2) 0.0573(17) Uani 1 1 d .
H11 H 1.0064 0.7895 0.1330 0.069 Uiso 1 1 calc R
C12 C 0.8925(5) 0.8272(4) 0.1867(2) 0.0514(16) Uani 1 1 d .
H12 H 0.8930 0.8839 0.1843 0.062 Uiso 1 1 calc R
C13 C 0.8232(4) 0.7990(4) 0.2206(2) 0.0485(15) Uani 1 1 d .
H13 H 0.7745 0.8357 0.2410 0.058 Uiso 1 1 calc R
C14 C 0.8278(5) 0.7147(4) 0.2234(2) 0.0533(16) Uani 1 1 d .
H14 H 0.7819 0.6933 0.2458 0.064 Uiso 1 1 calc R
C15 C 0.9011(5) 0.6628(4) 0.1925(2) 0.0573(17) Uani 1 1 d .
H15 H 0.9046 0.6065 0.1956 0.069 Uiso 1 1 calc R
N4 N 0.7825(4) 0.1767(4) 0.3532(2) 0.0698(16) Uani 1 1 d U
C16 C 0.7619(5) 0.2410(4) 0.3331(3) 0.0680(19) Uani 1 1 d U
H16 H 0.7346 0.2888 0.3576 0.082 Uiso 1 1 calc R
C17 C 0.7764(5) 0.2448(4) 0.2795(3) 0.0686(19) Uani 1 1 d U
H17 H 0.7548 0.2924 0.2666 0.082 Uiso 1 1 calc R
C18 C 0.8224(4) 0.1798(4) 0.2441(2) 0.0586(18) Uani 1 1 d .
H18 H 0.8363 0.1831 0.2070 0.070 Uiso 1 1 calc R
C19 C 0.8485(4) 0.1093(4) 0.2625(2) 0.0515(16) Uani 1 1 d .
H19 H 0.8815 0.0641 0.2385 0.062 Uiso 1 1 calc R
C20 C 0.8262(4) 0.1048(4) 0.3167(3) 0.0600(18) Uani 1 1 d .
H20 H 0.8396 0.0554 0.3292 0.072 Uiso 1 1 calc R

loop_
_atom_site_aniso_label
_atom_site_aniso_U_11
_atom_site_aniso_U_22
_atom_site_aniso_U_33
_atom_site_aniso_U_23
_atom_site_aniso_U_13
_atom_site_aniso_U_12
U 0.02130(10) 0.01846(10) 0.01705(9) 0.00530(7) 0.00161(7) 0.00074(7)
Cl1 0.0223(7) 0.0252(7) 0.0261(6) 0.0048(5) -0.0030(5) -0.0005(5)
Cl2 0.0223(7) 0.0267(7) 0.0244(6) 0.0048(5) -0.0011(5) 0.0048(5)
P1A 0.0231(7) 0.0187(7) 0.0166(6) 0.0039(5) 0.0010(5) 0.0013(6)
P2A 0.0219(7) 0.0178(7) 0.0175(6) 0.0033(5) 0.0016(5) -0.0007(6)
P3A 0.0237(7) 0.0191(7) 0.0172(6) 0.0050(5) 0.0032(5) 0.0016(6)
S1A 0.0216(7) 0.0211(7) 0.0212(6) 0.0039(5) 0.0014(5) 0.0022(5)
S2A 0.0237(7) 0.0232(7) 0.0212(6) 0.0093(5) 0.0049(5) 0.0047(5)
C1A 0.024(3) 0.019(3) 0.014(2) 0.002(2) 0.0059(19) -0.001(2)
C2A 0.020(3) 0.019(3) 0.020(2) 0.003(2) 0.007(2) 0.004(2)
C3A 0.025(3) 0.016(3) 0.021(2) 0.008(2) 0.001(2) 0.008(2)
C4A 0.019(3) 0.021(3) 0.017(2) 0.002(2) 0.0039(19) 0.003(2)
C5A 0.017(3) 0.017(3) 0.020(2) 0.004(2) 0.0045(19) 0.005(2)
C6A 0.029(3) 0.022(3) 0.024(2) 0.002(2) 0.006(2) 0.001(2)
C7A 0.023(3) 0.017(3) 0.013(2) 0.004(2) 0.0038(19) 0.002(2)
C8A 0.021(3) 0.016(3) 0.023(2) -0.001(2) 0.003(2) -0.001(2)
C9A 0.039(3) 0.018(3) 0.018(2) 0.005(2) 0.001(2) -0.002(2)
C10A 0.036(3) 0.036(3) 0.019(3) 0.005(2) 0.006(2) -0.005(3)
C11A 0.028(3) 0.049(4) 0.025(3) 0.009(3) 0.007(2) 0.001(3)
C12A 0.025(3) 0.027(3) 0.021(2) 0.003(2) 0.003(2) 0.002(2)
C13A 0.021(3) 0.023(3) 0.019(2) 0.010(2) 0.002(2) 0.002(2)
C14A 0.025(3) 0.022(3) 0.026(3) 0.009(2) 0.000(2) -0.003(2)
C15A 0.041(3) 0.029(3) 0.025(3) 0.002(2) -0.002(2) -0.008(3)
C16A 0.029(3) 0.035(4) 0.053(3) 0.017(3) -0.010(3) -0.010(3)
C17A 0.028(3) 0.041(4) 0.055(4) 0.018(3) 0.009(3) -0.005(3)
C18A 0.027(3) 0.029(3) 0.034(3) 0.003(2) 0.004(2) 0.000(2)
C19A 0.023(3) 0.020(3) 0.015(2) 0.005(2) -0.001(2) 0.002(2)
C20A 0.021(3) 0.025(3) 0.025(3) 0.002(2) -0.001(2) -0.003(2)
C21A 0.041(3) 0.034(3) 0.022(3) 0.004(2) 0.004(2) 0.009(3)
C22A 0.056(4) 0.015(3) 0.026(3) -0.002(2) -0.008(3) -0.003(3)
C23A 0.057(4) 0.025(3) 0.040(3) 0.014(3) 0.004(3) -0.007(3)
C24A 0.046(4) 0.025(3) 0.023(3) 0.008(2) 0.008(2) 0.002(3)
C25A 0.021(3) 0.019(3) 0.017(2) 0.003(2) 0.005(2) 0.007(2)
C26A 0.032(3) 0.016(3) 0.015(2) -0.003(2) 0.000(2) 0.005(2)
C27A 0.031(3) 0.024(3) 0.030(3) 0.009(2) 0.007(2) 0.008(2)
C28A 0.033(3) 0.034(3) 0.021(3) 0.013(2) 0.003(2) 0.011(3)
C29A 0.036(3) 0.030(3) 0.022(3) 0.004(2) -0.001(2) 0.005(3)
C30A 0.027(3) 0.019(3) 0.024(3) 0.005(2) 0.004(2) 0.002(2)
C31A 0.025(3) 0.016(3) 0.021(2) 0.010(2) 0.008(2) 0.007(2)
C32A 0.034(3) 0.020(3) 0.015(2) 0.003(2) 0.000(2) 0.003(2)
C33A 0.029(3) 0.022(3) 0.028(3) 0.006(2) 0.000(2) -0.002(2)
C34A 0.032(3) 0.022(3) 0.043(3) 0.014(3) 0.016(3) 0.009(2)
C35A 0.038(3) 0.029(3) 0.019(3) 0.009(2) 0.007(2) 0.011(3)
C36A 0.024(3) 0.022(3) 0.022(2) 0.004(2) 0.003(2) 0.005(2)
C37A 0.026(3) 0.018(3) 0.018(2) 0.006(2) 0.001(2) 0.001(2)
C38A 0.028(3) 0.019(3) 0.025(3) 0.007(2) 0.000(2) 0.003(2)
C39A 0.036(3) 0.025(3) 0.023(3) 0.003(2) 0.003(2) 0.007(2)
C40A 0.036(3) 0.027(3) 0.029(3) 0.008(2) -0.009(2) -0.004(3)
C41A 0.030(3) 0.036(3) 0.028(3) 0.009(3) 0.000(2) -0.001(3)
C42A 0.033(3) 0.023(3) 0.019(2) 0.009(2) 0.001(2) 0.004(2)
P1B 0.0241(7) 0.0179(7) 0.0177(6) 0.0051(5) 0.0027(5) -0.0002(6)
P2B 0.0215(7) 0.0209(7) 0.0160(6) 0.0037(5) 0.0019(5) -0.0013(6)
P3B 0.0265(8) 0.0193(7) 0.0177(6) 0.0036(5) 0.0015(5) 0.0010(6)
S1B 0.0224(7) 0.0213(7) 0.0199(6) 0.0037(5) 0.0036(5) -0.0034(5)
S2B 0.0320(8) 0.0194(7) 0.0201(6) 0.0026(5) 0.0056(5) -0.0034(6)
C1B 0.018(3) 0.020(3) 0.014(2) 0.001(2) 0.0000(18) -0.002(2)
C2B 0.017(3) 0.025(3) 0.017(2) 0.005(2) -0.0027(19) -0.002(2)
C3B 0.027(3) 0.019(3) 0.026(3) 0.010(2) 0.003(2) -0.001(2)
C4B 0.027(3) 0.016(3) 0.017(2) 0.005(2) 0.002(2) 0.005(2)
C5B 0.021(3) 0.021(3) 0.015(2) 0.006(2) -0.0001(19) 0.004(2)
C6B 0.028(3) 0.025(3) 0.022(2) 0.010(2) -0.003(2) -0.002(2)
C7B 0.020(3) 0.018(3) 0.015(2) 0.006(2) 0.0037(19) -0.003(2)
C8B 0.023(3) 0.016(3) 0.024(3) 0.005(2) 0.006(2) 0.001(2)
C9B 0.018(3) 0.032(3) 0.028(3) 0.014(2) -0.001(2) 0.000(2)
C10B 0.036(3) 0.036(3) 0.016(2) 0.006(2) -0.004(2) -0.005(3)
C11B 0.026(3) 0.066(4) 0.023(3) 0.013(3) 0.008(2) 0.003(3)
C12B 0.022(3) 0.040(3) 0.016(2) 0.005(2) -0.007(2) -0.004(2)
C13B 0.024(3) 0.027(3) 0.017(2) 0.010(2) 0.006(2) 0.002(2)
C14B 0.027(3) 0.031(3) 0.026(3) 0.008(2) -0.004(2) 0.002(2)
C15B 0.034(3) 0.028(3) 0.028(3) 0.004(2) 0.004(2) 0.006(3)
C16B 0.018(3) 0.041(4) 0.040(3) 0.024(3) 0.001(2) 0.000(3)
C17B 0.023(3) 0.037(3) 0.031(3) 0.010(3) -0.002(2) -0.012(3)
C18B 0.027(3) 0.024(3) 0.020(2) 0.008(2) 0.000(2) 0.000(2)
C19B 0.027(3) 0.021(3) 0.024(3) 0.005(2) 0.005(2) -0.004(2)
C20B 0.019(3) 0.029(3) 0.033(3) 0.011(2) 0.000(2) 0.000(2)
C21B 0.044(4) 0.045(4) 0.024(3) 0.012(3) 0.004(2) -0.003(3)
C22B 0.041(4) 0.048(4) 0.026(3) 0.009(3) 0.010(3) -0.008(3)
C23B 0.031(3) 0.053(4) 0.034(3) 0.011(3) 0.011(3) -0.004(3)
C24B 0.035(3) 0.034(3) 0.026(3) 0.008(2) 0.002(2) -0.009(3)
C25B 0.026(3) 0.022(3) 0.020(2) 0.005(2) 0.007(2) 0.000(2)
C26B 0.034(3) 0.024(3) 0.031(3) 0.003(2) 0.007(2) 0.001(2)
C27B 0.023(3) 0.038(3) 0.031(3) 0.000(3) 0.000(2) 0.000(3)
C28B 0.031(3) 0.035(4) 0.037(3) -0.008(3) -0.003(2) -0.007(3)
C29B 0.038(4) 0.023(3) 0.052(3) -0.004(3) 0.007(3) -0.003(3)
C30B 0.027(3) 0.029(3) 0.041(3) 0.010(3) 0.000(2) 0.001(2)
C31B 0.025(3) 0.027(3) 0.013(2) 0.008(2) 0.0042(19) 0.000(2)
C32B 0.029(3) 0.029(3) 0.027(3) 0.002(2) 0.003(2) 0.004(2)
C33B 0.032(3) 0.038(3) 0.028(3) 0.011(3) 0.001(2) 0.010(3)
C34B 0.039(3) 0.040(4) 0.023(3) -0.002(3) -0.008(2) 0.002(3)
C35B 0.040(3) 0.026(3) 0.027(3) -0.001(2) 0.000(2) 0.001(3)
C36B 0.025(3) 0.021(3) 0.020(2) 0.003(2) 0.002(2) 0.002(2)
C37B 0.021(3) 0.020(3) 0.017(2) 0.002(2) 0.002(2) -0.004(2)
C38B 0.025(3) 0.024(3) 0.033(3) 0.009(2) 0.003(2) 0.003(2)
C39B 0.038(3) 0.031(3) 0.032(3) 0.012(3) 0.015(2) 0.002(3)
C40B 0.029(3) 0.028(3) 0.050(3) 0.013(3) 0.011(3) 0.010(2)
C41B 0.036(3) 0.031(3) 0.034(3) 0.016(3) 0.008(2) 0.007(3)
C42B 0.024(3) 0.027(3) 0.027(3) 0.007(2) 0.010(2) 0.000(2)
N1 0.049(3) 0.044(3) 0.054(3) 0.019(3) 0.007(2) 0.010(3)
C1 0.034(4) 0.069(5) 0.041(3) 0.018(3) 0.007(3) 0.014(3)
C2 0.047(4) 0.051(4) 0.050(4) 0.023(3) 0.016(3) 0.003(3)
C3 0.057(4) 0.048(4) 0.034(3) 0.016(3) -0.001(3) 0.006(3)
C4 0.034(3) 0.046(4) 0.030(3) 0.013(3) 0.008(2) 0.005(3)
C5 0.048(4) 0.036(4) 0.038(3) 0.007(3) 0.013(3) 0.004(3)
N2 0.038(3) 0.057(4) 0.090(4) 0.041(3) 0.004(3) 0.004(3)
C6 0.041(4) 0.043(4) 0.041(3) 0.008(3) -0.004(3) 0.002(3)
C7 0.050(4) 0.039(4) 0.048(4) 0.011(3) 0.006(3) 0.008(3)
C8 0.032(4) 0.076(5) 0.044(4) 0.012(4) -0.001(3) 0.017(3)
C9 0.048(3) 0.064(3) 0.066(3) -0.005(2) 0.003(2) 0.014(2)
C10 0.026(3) 0.018(3) 0.087(5) -0.015(3) -0.007(3) 0.005(3)
N3 0.059(4) 0.081(5) 0.058(3) 0.019(3) 0.007(3) 0.001(3)
C11 0.048(4) 0.070(5) 0.052(4) 0.014(4) 0.005(3) -0.013(4)
C12 0.059(4) 0.054(4) 0.045(4) 0.023(3) 0.001(3) -0.003(3)
C13 0.057(4) 0.053(4) 0.037(3) 0.012(3) 0.010(3) 0.012(3)
C14 0.067(5) 0.054(4) 0.039(3) 0.010(3) 0.010(3) -0.004(4)
C15 0.071(5) 0.043(4) 0.055(4) 0.012(3) -0.002(3) -0.004(4)
N4 0.054(3) 0.095(3) 0.057(2) 0.011(2) 0.014(2) -0.001(2)
C16 0.052(3) 0.063(3) 0.076(3) -0.005(2) 0.003(2) 0.012(2)
C17 0.055(3) 0.061(3) 0.088(3) 0.016(2) 0.007(2) 0.002(2)
C18 0.063(4) 0.070(5) 0.061(4) 0.041(4) 0.026(3) 0.027(4)
C19 0.061(4) 0.045(4) 0.048(4) 0.011(3) 0.005(3) 0.014(3)
C20 0.041(4) 0.081(5) 0.070(4) 0.048(4) -0.011(3) -0.003(3)

loop_
_atom_type_symbol
_atom_type_description
_atom_type_scat_dispersion_real
_atom_type_scat_dispersion_imag
_atom_type_scat_source
C C 0.0033 0.0016 'International Tables Vol C Tables 4.2.6.8 and 6.1.1.4'
H H 0.0000 0.0000 'International Tables Vol C Tables 4.2.6.8 and 6.1.1.4'
N N 0.0061 0.0033 'International Tables Vol C Tables 4.2.6.8 and 6.1.1.4'
P P 0.1023 0.0942 'International Tables Vol C Tables 4.2.6.8 and 6.1.1.4'
S S 0.1246 0.1234 'International Tables Vol C Tables 4.2.6.8 and 6.1.1.4'
Cl Cl 0.1484 0.1585 'International Tables Vol C Tables 4.2.6.8 and 6.1.1.4'
U U -9.6767 9.6646 'International Tables Vol C Tables 4.2.6.8 and 6.1.1.4'

loop_
_geom_angle_atom_site_label_1
_geom_angle_atom_site_label_2
_geom_angle_atom_site_label_3
_geom_angle
Cl2 U Cl1 152.64(4)
Cl2 U S1B 103.29(3)
Cl1 U S1B 88.28(3)
Cl2 U S2A 83.27(3)
Cl1 U S2A 100.44(3)
S1B U S2A 147.21(3)
Cl2 U S2B 77.01(3)
Cl1 U S2B 78.19(3)
S1B U S2B 139.53(3)
S2A U S2B 73.21(3)
Cl2 U P1B 82.63(3)
Cl1 U P1B 78.09(3)
S1B U P1B 70.19(3)
S2A U P1B 142.43(3)
S2B U P1B 69.75(3)
Cl2 U S1A 69.11(3)
Cl1 U S1A 138.15(3)
S1B U S1A 70.54(3)
S2A U S1A 82.50(3)
S2B U S1A 140.22(3)
P1B U S1A 123.69(3)
Cl2 U P1A 133.16(3)
Cl1 U P1A 72.66(3)
S1B U P1A 80.75(3)
S2A U P1A 72.08(3)
S2B U P1A 128.93(3)
P1B U P1A 139.03(3)
S1A U P1A 68.65(3)
C5A P1A C1A 100.23(18)
C5A P1A C6A 103.48(18)
C1A P1A C6A 101.12(19)
C5A P1A U 113.37(14)
C1A P1A U 120.58(14)
C6A P1A U 115.58(14)
C1A P2A C13A 113.62(19)
C1A P2A C7A 109.82(18)
C13A P2A C7A 103.86(19)
C1A P2A S1A 109.58(15)
C13A P2A S1A 108.78(15)
C7A P2A S1A 111.09(14)
C5A P3A C37A 113.3(2)
C5A P3A C31A 108.69(19)
C37A P3A C31A 107.93(19)
C5A P3A S2A 112.00(14)
C37A P3A S2A 108.98(15)
C31A P3A S2A 105.52(14)
P2A S1A U 113.71(6)
P3A S2A U 108.76(5)
C2A C1A P2A 127.7(3)
C2A C1A P1A 117.4(3)
P2A C1A P1A 114.6(2)
C1A C2A C3A 122.8(4)
C1A C2A C19A 124.3(4)
C3A C2A C19A 112.9(4)
C4A C3A C2A 123.7(4)
C3A C4A C5A 123.2(4)
C3A C4A C25A 115.4(4)
C5A C4A C25A 121.3(4)
C4A C5A P3A 124.1(3)
C4A C5A P1A 116.7(3)
P3A C5A P1A 117.3(2)
C12A C7A C8A 120.0(3)
C12A C7A P2A 122.4(3)
C8A C7A P2A 117.5(3)
C9A C8A C7A 119.6(4)
C10A C9A C8A 119.9(4)
C11A C10A C9A 120.9(4)
C10A C11A C12A 119.5(4)
C7A C12A C11A 120.0(4)
C14A C13A C18A 118.2(4)
C14A C13A P2A 122.3(3)
C18A C13A P2A 119.5(3)
C15A C14A C13A 121.2(4)
C14A C15A C16A 119.4(5)
C17A C16A C15A 120.0(5)
C16A C17A C18A 120.3(5)
C17A C18A C13A 120.7(5)
C24A C19A C20A 118.8(4)
C24A C19A C2A 120.2(4)
C20A C19A C2A 120.8(4)
C21A C20A C19A 120.2(4)
C20A C21A C22A 120.9(4)
C21A C22A C23A 118.9(5)
C24A C23A C22A 120.1(4)
C23A C24A C19A 121.2(4)
C30A C25A C26A 118.3(4)
C30A C25A C4A 120.9(4)
C26A C25A C4A 120.8(4)
C27A C26A C25A 120.8(4)
C28A C27A C26A 119.8(4)
C27A C28A C29A 120.5(4)
C30A C29A C28A 119.0(4)
C25A C30A C29A 121.5(4)
C36A C31A C32A 119.2(4)
C36A C31A P3A 123.8(3)
C32A C31A P3A 117.0(3)
C33A C32A C31A 121.1(4)
C32A C33A C34A 118.9(4)
C35A C34A C33A 120.3(4)
C34A C35A C36A 120.6(4)
C31A C36A C35A 119.8(4)
C42A C37A C38A 118.5(4)
C42A C37A P3A 121.5(3)
C38A C37A P3A 120.0(3)
C39A C38A C37A 121.1(4)
C38A C39A C40A 119.7(4)
C39A C40A C41A 120.7(5)
C42A C41A C40A 119.3(4)
C41A C42A C37A 120.6(4)
C1B P1B C5B 101.12(18)
C1B P1B C6B 103.91(18)
C5B P1B C6B 103.6(2)
C1B P1B U 115.78(14)
C5B P1B U 115.83(12)
C6B P1B U 114.75(14)
C1B P2B C13B 112.5(2)
C1B P2B C7B 112.67(18)
C13B P2B C7B 106.53(19)
C1B P2B S1B 110.49(14)
C13B P2B S1B 109.40(14)
C7B P2B S1B 104.86(14)
C5B P3B C31B 114.57(18)
C5B P3B C37B 109.34(18)
C31B P3B C37B 104.8(2)
C5B P3B S2B 111.94(15)
C31B P3B S2B 108.91(14)
C37B P3B S2B 106.80(14)
P2B S1B U 113.11(5)
P3B S2B U 116.31(5)
C2B C1B P2B 125.1(3)
C2B C1B P1B 118.2(3)
P2B C1B P1B 116.3(2)
C3B C2B C1B 122.4(3)
C3B C2B C19B 116.1(4)
C1B C2B C19B 121.4(4)
C2B C3B C4B 124.9(4)
C5B C4B C3B 122.7(4)
C5B C4B C25B 124.1(3)
C3B C4B C25B 113.0(4)
C4B C5B P3B 125.0(3)
C4B C5B P1B 119.8(3)
P3B C5B P1B 115.0(2)
C12B C7B C8B 119.4(4)
C12B C7B P2B 122.3(3)
C8B C7B P2B 118.4(3)
C9B C8B C7B 120.8(4)
C8B C9B C10B 119.6(4)
C11B C10B C9B 120.8(4)
C10B C11B C12B 120.0(4)
C7B C12B C11B 119.5(4)
C14B C13B C18B 118.3(4)
C14B C13B P2B 120.5(4)
C18B C13B P2B 121.2(4)
C15B C14B C13B 121.2(5)
C14B C15B C16B 119.0(5)
C17B C16B C15B 120.1(5)
C16B C17B C18B 120.9(5)
C17B C18B C13B 120.4(5)
C24B C19B C20B 118.9(4)
C24B C19B C2B 122.1(4)
C20B C19B C2B 118.8(4)
C21B C20B C19B 120.4(4)
C22B C21B C20B 119.5(4)
C23B C22B C21B 120.9(4)
C22B C23B C24B 119.0(5)
C19B C24B C23B 121.3(4)
C30B C25B C26B 119.3(5)
C30B C25B C4B 123.1(4)
C26B C25B C4B 117.4(4)
C25B C26B C27B 120.3(5)
C28B C27B C26B 120.0(5)
C27B C28B C29B 119.6(5)
C28B C29B C30B 120.5(5)
C25B C30B C29B 120.2(5)
C32B C31B C36B 119.3(4)
C32B C31B P3B 118.4(4)
C36B C31B P3B 122.3(3)
C33B C32B C31B 120.2(5)
C32B C33B C34B 120.1(5)
C35B C34B C33B 120.1(5)
C36B C35B C34B 120.5(5)
C35B C36B C31B 119.8(4)
C42B C37B C38B 118.0(4)
C42B C37B P3B 123.0(3)
C38B C37B P3B 118.9(3)
C39B C38B C37B 122.0(4)
C38B C39B C40B 119.6(4)
C41B C40B C39B 119.0(4)
C42B C41B C40B 121.1(4)
C41B C42B C37B 120.3(4)
C1 N1 C5 115.8(5)
N1 C1 C2 123.8(5)
C3 C2 C1 119.3(5)
C2 C3 C4 118.1(5)
C5 C4 C3 118.4(5)
N1 C5 C4 124.4(5)
C10 N2 C6 120.7(5)
N2 C6 C7 120.2(5)
C6 C7 C8 118.5(5)
C9 C8 C7 119.0(5)
C10 C9 C8 120.6(6)
N2 C10 C9 120.9(6)
C11 N3 C15 115.1(5)
N3 C11 C12 125.3(5)
C13 C12 C11 118.4(6)
C12 C13 C14 118.1(5)
C15 C14 C13 118.9(5)
N3 C15 C14 124.1(6)
C16 N4 C20 118.1(5)
N4 C16 C17 124.6(6)
C16 C17 C18 119.6(6)
C17 C18 C19 119.4(5)
C18 C19 C20 119.7(6)
C19 C20 N4 118.4(5)

loop_
_geom_bond_atom_site_label_1
_geom_bond_atom_site_label_2
_geom_bond_distance
U Cl2 2.6087(11)
U Cl1 2.6087(11)
U S1B 2.7799(10)
U S2A 2.8326(9)
U S2B 2.9091(11)
U P1B 2.9508(11)
U S1A 2.9892(12)
U P1A 3.0001(12)
P1A C5A 1.791(4)
P1A C1A 1.813(4)
P1A C6A 1.825(4)
P2A C1A 1.780(4)
P2A C13A 1.813(4)
P2A C7A 1.821(4)
P2A S1A 2.0098(16)
P3A C5A 1.758(4)
P3A C37A 1.802(4)
P3A C31A 1.818(4)
P3A S2A 2.0184(16)
C1A C2A 1.380(5)
C2A C3A 1.432(5)
C2A C19A 1.513(6)
C3A C4A 1.384(5)
C4A C5A 1.408(5)
C4A C25A 1.516(5)
C7A C12A 1.366(5)
C7A C8A 1.395(5)
C8A C9A 1.385(5)
C9A C10A 1.374(6)
C10A C11A 1.364(6)
C11A C12A 1.406(5)
C13A C14A 1.383(6)
C13A C18A 1.392(5)
C14A C15A 1.379(6)
C15A C16A 1.387(6)
C16A C17A 1.369(6)
C17A C18A 1.375(6)
C19A C24A 1.375(5)
C19A C20A 1.381(5)
C20A C21A 1.374(6)
C21A C22A 1.376(6)
C22A C23A 1.382(6)
C23A C24A 1.369(6)
C25A C30A 1.387(6)
C25A C26A 1.395(5)
C26A C27A 1.384(5)
C27A C28A 1.382(6)
C28A C29A 1.389(6)
C29A C30A 1.387(5)
C31A C36A 1.386(5)
C31A C32A 1.388(6)
C32A C33A 1.383(5)
C33A C34A 1.394(5)
C34A C35A 1.369(6)
C35A C36A 1.390(5)
C37A C42A 1.393(5)
C37A C38A 1.394(5)
C38A C39A 1.373(6)
C39A C40A 1.375(5)
C40A C41A 1.391(6)
C41A C42A 1.385(6)
P1B C1B 1.797(4)
P1B C5B 1.813(4)
P1B C6B 1.823(4)
P2B C1B 1.750(4)
P2B C13B 1.809(4)
P2B C7B 1.813(4)
P2B S1B 2.0242(14)
P3B C5B 1.788(4)
P3B C31B 1.813(4)
P3B C37B 1.818(4)
P3B S2B 1.9995(15)
C1B C2B 1.409(5)
C2B C3B 1.387(6)
C2B C19B 1.505(5)
C3B C4B 1.418(5)
C4B C5B 1.386(5)
C4B C25B 1.488(6)
C7B C12B 1.392(5)
C7B C8B 1.398(5)
C8B C9B 1.378(5)
C9B C10B 1.387(5)
C10B C11B 1.371(6)
C11B C12B 1.407(5)
C13B C14B 1.388(6)
C13B C18B 1.391(6)
C14B C15B 1.384(6)
C15B C16B 1.391(6)
C16B C17B 1.362(6)
C17B C18B 1.375(6)
C19B C24B 1.375(5)
C19B C20B 1.396(5)
C20B C21B 1.393(5)
C21B C22B 1.384(6)
C22B C23B 1.376(6)
C23B C24B 1.397(5)
C25B C30B 1.380(6)
C25B C26B 1.391(6)
C26B C27B 1.395(6)
C27B C28B 1.379(6)
C28B C29B 1.382(6)
C29B C30B 1.389(6)
C31B C32B 1.393(5)
C31B C36B 1.402(6)
C32B C33B 1.376(6)
C33B C34B 1.384(6)
C34B C35B 1.380(6)
C35B C36B 1.375(6)
C37B C42B 1.391(5)
C37B C38B 1.393(5)
C38B C39B 1.370(6)
C39B C40B 1.395(6)
C40B C41B 1.381(5)
C41B C42B 1.379(6)
N1 C1 1.331(6)
N1 C5 1.337(6)
C1 C2 1.370(7)
C2 C3 1.364(6)
C3 C4 1.385(6)
C4 C5 1.365(6)
N2 C10 1.306(6)
N2 C6 1.359(6)
C6 C7 1.368(6)
C7 C8 1.377(7)
C8 C9 1.363(7)
C9 C10 1.343(7)
N3 C11 1.324(7)
N3 C15 1.344(6)
C11 C12 1.375(7)
C12 C13 1.373(6)
C13 C14 1.378(7)
C14 C15 1.374(7)
N4 C16 1.267(7)
N4 C20 1.408(7)
C16 C17 1.324(7)
C17 C18 1.337(7)
C18 C19 1.352(7)
C19 C20 1.366(6)
